data_1510331
loop_
_publ_author_name
'Stolz, E.'
'Schubert, K.'

_publ_section_title
;
 Strukturuntersuchungen in einigen T(4)-B(1) homologen und quasihomologen
 Systemen
;
_journal_name_full 'Zeitschrift fuer Metallkunde'
_journal_page_first 433
_journal_page_last 555
_journal_volume 53
_journal_year 1962
_chemical_formula_sum 'Au Zr3'
_space_group_IT_number 223
_symmetry_space_group_name_Hall '-P 4n 2 3'
_symmetry_space_group_name_H-M 'P m -3 n'
_cell_angle_alpha 90
_cell_angle_beta 90
_cell_angle_gamma 90
_cell_formula_units_Z 2
_cell_length_a 5.486
_cell_length_b 5.486
_cell_length_c 5.486
_cell_volume 165.108
_citation_journal_id_ASTM ZEMTAE
_cod_data_source_file gold_402.cif
_cod_data_source_block Au1Zr3
_cod_original_cell_volume 165.1077
_cod_original_formula_sum 'Au1 Zr3'
_cod_database_code 1510331

loop_
_symmetry_equiv_pos_as_xyz
x,y,z
-y+1/2,x+1/2,z+1/2
-x,-y,z
y+1/2,-x+1/2,z+1/2
x,-y,-z
y+1/2,x+1/2,-z+1/2
-x,y,-z
-y+1/2,-x+1/2,-z+1/2
z,x,y
-x+1/2,z+1/2,y+1/2
-z,-x,y
x+1/2,-z+1/2,y+1/2
z,-x,-y
x+1/2,z+1/2,-y+1/2
-z,x,-y
-x+1/2,-z+1/2,-y+1/2
y,z,x
y,-z,-x
z+1/2,y+1/2,-x+1/2
-y,z,-x
-z+1/2,-y+1/2,-x+1/2
-y,-z,x
z+1/2,-y+1/2,x+1/2
-z+1/2,y+1/2,x+1/2
-x,-y,-z
y-1/2,-x-1/2,-z-1/2
x,y,-z
-y-1/2,x-1/2,-z-1/2
-x,y,z
-y-1/2,-x-1/2,z-1/2
x,-y,z
y-1/2,x-1/2,z-1/2
-z,-x,-y
x-1/2,-z-1/2,-y-1/2
z,x,-y
-x-1/2,z-1/2,-y-1/2
-z,x,y
-x-1/2,-z-1/2,y-1/2
z,-x,y
x-1/2,z-1/2,y-1/2
-y,-z,-x
-y,z,x
-z-1/2,-y-1/2,x-1/2
y,-z,x
z-1/2,y-1/2,x-1/2
y,z,-x
-z-1/2,y-1/2,-x-1/2
z-1/2,-y-1/2,-x-1/2

loop_
_atom_site_label
_atom_site_type_symbol
_atom_site_fract_x
_atom_site_fract_y
_atom_site_fract_z
_atom_site_occupancy
_atom_site_U_iso_or_equiv
Au1 Au 0 0 0 1 0.0
Zr1 Zr 0.25 0 0.5 1 0.0
